data_7703950
loop_
_publ_author_name
'Yeardley, Callum'
'Kennedy, Alan R.'
'Gros, Philippe C.'
'Touchet, Sabrina'
'Fairley, Michael'
'McLellan, Ross'
'Mart\'inez-Mart\'inez, Antonio J'
'O'Hara, Charles T'

_publ_section_title
;
 Structural and metal-halogen exchange reactivity studies of sodium
 magnesiate biphenolate complexes.
;
_journal_issue 16
_journal_name_full 'Dalton transactions (Cambridge, England : 2003)'
_journal_page_first 5257
_journal_page_last 5263
_journal_paper_doi 10.1039/d0dt00904k
_journal_volume 49
_journal_year 2020
_chemical_formula_moiety 'C64 H96 Na4 O8, 2(C0.7 H1.4 O0.2), 0.2(C H2)'
_chemical_formula_sum 'C65.6 H99.2 Na4 O8.4'
_chemical_formula_weight 1114.20
_chemical_properties_physical Air-sensitive,Moisture-sensitive,Oxygen-sensitive
_space_group_crystal_system tetragonal
_space_group_IT_number 92
_space_group_name_Hall 'P 4abw 2nw'
_space_group_name_H-M_alt 'P 41 21 2'
_atom_sites_solution_hydrogens mixed
_atom_sites_solution_primary iterative
_audit_creation_date 2020-03-03
_audit_creation_method
;
Olex2 1.2
(compiled 2018.05.29 svn.r3508 for OlexSys, GUI svn.r5506)
;
_audit_update_record
;
2020-03-04 deposited with the CCDC.	2020-03-27 downloaded from the CCDC.
;
_cell_angle_alpha 90
_cell_angle_beta 90
_cell_angle_gamma 90
_cell_formula_units_Z 4
_cell_length_a 13.33310(10)
_cell_length_b 13.33310(10)
_cell_length_c 37.0015(5)
_cell_measurement_reflns_used 16640
_cell_measurement_temperature 123.05(10)
_cell_measurement_theta_max 72.5190
_cell_measurement_theta_min 3.5170
_cell_volume 6577.81(11)
_computing_cell_refinement
;
CrysAlisPro, Agilent Technologies,
Version 1.171.37.35 (release 13-08-2014 CrysAlis171 .NET)
(compiled Aug 13 2014,18:06:01)
;
_computing_data_collection
;
CrysAlisPro, Agilent Technologies,
Version 1.171.37.35 (release 13-08-2014 CrysAlis171 .NET)
(compiled Aug 13 2014,18:06:01)
;
_computing_data_reduction
;
CrysAlisPro, Agilent Technologies,
Version 1.171.37.35 (release 13-08-2014 CrysAlis171 .NET)
(compiled Aug 13 2014,18:06:01)
;
_computing_molecular_graphics 'Olex2 (Dolomanov et al., 2009)'
_computing_publication_material 'Olex2 (Dolomanov et al., 2009)'
_computing_structure_refinement 'ShelXL (Sheldrick, 2015)'
_computing_structure_solution 'olex2.solve (Bourhis et al., 2015)'
_diffrn_ambient_environment N~2~
_diffrn_ambient_temperature 123.05(10)
_diffrn_detector 'CCD plate'
_diffrn_detector_area_resol_mean 16.0268
_diffrn_detector_type Sapphire3
_diffrn_measured_fraction_theta_full 0.996
_diffrn_measured_fraction_theta_max 0.987
_diffrn_measurement_details
;
#__ type_ start__ end____ width___ exp.time_
  1 omega   -4.00   42.00   1.0000    2.3750
omega____ theta____ kappa____ phi______ frames
    -        0.0000  -99.0000  -90.0000 46

#__ type_ start__ end____ width___ exp.time_
  2 omega   65.00  129.00   1.0000   13.5000
omega____ theta____ kappa____ phi______ frames
    -       56.0000  167.0000  167.0000 64

#__ type_ start__ end____ width___ exp.time_
  3 omega  -13.00   77.00   1.0000   13.5000
omega____ theta____ kappa____ phi______ frames
    -       56.0000  -57.0000  120.0000 90

#__ type_ start__ end____ width___ exp.time_
  4 omega   40.00  116.00   1.0000   25.0000
omega____ theta____ kappa____ phi______ frames
    -      112.0000 -111.0000    0.0000 76

#__ type_ start__ end____ width___ exp.time_
  5 omega   40.00   92.00   1.0000   25.0000
omega____ theta____ kappa____ phi______ frames
    -      112.0000  -37.0000 -180.0000 52

#__ type_ start__ end____ width___ exp.time_
  6 omega   42.00  105.00   1.0000   25.0000
omega____ theta____ kappa____ phi______ frames
    -      112.0000  -50.0000  120.0000 63

#__ type_ start__ end____ width___ exp.time_
  7 omega   42.00  105.00   1.0000   25.0000
omega____ theta____ kappa____ phi______ frames
    -      112.0000  -50.0000   60.0000 63

#__ type_ start__ end____ width___ exp.time_
  8 omega  -70.00   30.00   1.0000    2.3750
omega____ theta____ kappa____ phi______ frames
    -        0.0000  -77.0000   30.0000 100

#__ type_ start__ end____ width___ exp.time_
  9 omega   26.00  126.00   1.0000   13.5000
omega____ theta____ kappa____ phi______ frames
    -       56.0000   77.0000  120.0000 100

#__ type_ start__ end____ width___ exp.time_
 10 omega   26.00  126.00   1.0000   13.5000
omega____ theta____ kappa____ phi______ frames
    -       56.0000   77.0000   30.0000 100

#__ type_ start__ end____ width___ exp.time_
 11 omega   35.00  125.00   1.0000   13.5000
omega____ theta____ kappa____ phi______ frames
    -       56.0000   57.0000  -90.0000 90

#__ type_ start__ end____ width___ exp.time_
 12 omega   86.00  168.00   1.0000   25.0000
omega____ theta____ kappa____ phi______ frames
    -      112.0000   37.0000 -180.0000 82
;
_diffrn_measurement_device 'four-circle diffractometer'
_diffrn_measurement_device_type 'Oxford Diffraction Gemini S'
_diffrn_measurement_method '\w scans'
_diffrn_orient_matrix_UB_11 -0.1054867000
_diffrn_orient_matrix_UB_12 0.0297591000
_diffrn_orient_matrix_UB_13 -0.0131554000
_diffrn_orient_matrix_UB_21 0.0430547000
_diffrn_orient_matrix_UB_22 0.0974127000
_diffrn_orient_matrix_UB_23 -0.0161683000
_diffrn_orient_matrix_UB_31 0.0191438000
_diffrn_orient_matrix_UB_32 -0.0545954000
_diffrn_orient_matrix_UB_33 -0.0360380000
_diffrn_radiation_monochromator graphite
_diffrn_radiation_probe x-ray
_diffrn_radiation_type CuK\a
_diffrn_radiation_wavelength 1.54184
_diffrn_reflns_av_R_equivalents 0.0202
_diffrn_reflns_av_unetI/netI 0.0155
_diffrn_reflns_Laue_measured_fraction_full 0.996
_diffrn_reflns_Laue_measured_fraction_max 0.987
_diffrn_reflns_limit_h_max 16
_diffrn_reflns_limit_h_min -16
_diffrn_reflns_limit_k_max 12
_diffrn_reflns_limit_k_min -16
_diffrn_reflns_limit_l_max 33
_diffrn_reflns_limit_l_min -44
_diffrn_reflns_number 25584
_diffrn_reflns_point_group_measured_fraction_full 0.995
_diffrn_reflns_point_group_measured_fraction_max 0.976
_diffrn_reflns_theta_full 67.684
_diffrn_reflns_theta_max 73.182
_diffrn_reflns_theta_min 5.266
_diffrn_source 'Enhance (Cu) X-ray Source'
_exptl_absorpt_coefficient_mu 0.795
_exptl_absorpt_correction_T_max 1.00000
_exptl_absorpt_correction_T_min 0.83042
_exptl_absorpt_correction_type multi-scan
_exptl_absorpt_process_details
;
CrysAlisPro, Agilent Technologies,
Version 1.171.37.35 (release 13-08-2014 CrysAlis171 .NET)
(compiled Aug 13 2014,18:06:01)
Empirical absorption correction using spherical harmonics,
 implemented in SCALE3 ABSPACK scaling algorithm.
;
_exptl_crystal_colour 'clear light colourless'
_exptl_crystal_colour_lustre clear
_exptl_crystal_colour_modifier light
_exptl_crystal_colour_primary colourless
_exptl_crystal_density_diffrn 1.125
_exptl_crystal_description block
_exptl_crystal_F_000 2416
_exptl_crystal_size_max 0.25
_exptl_crystal_size_mid 0.25
_exptl_crystal_size_min 0.25
_refine_diff_density_max 0.517
_refine_diff_density_min -0.265
_refine_diff_density_rms 0.059
_refine_ls_abs_structure_details
;
 Flack x determined using 2455 quotients [(I+)-(I-)]/[(I+)+(I-)]
 (Parsons, Flack and Wagner, Acta Cryst. B69 (2013) 249-259).
;
_refine_ls_abs_structure_Flack 0.018(14)
_refine_ls_extinction_method none
_refine_ls_goodness_of_fit_ref 1.069
_refine_ls_hydrogen_treatment constr
_refine_ls_matrix_type full
_refine_ls_number_parameters 404
_refine_ls_number_reflns 6448
_refine_ls_number_restraints 106
_refine_ls_restrained_S_all 1.074
_refine_ls_R_factor_all 0.0470
_refine_ls_R_factor_gt 0.0453
_refine_ls_shift/su_max 0.000
_refine_ls_shift/su_mean 0.000
_refine_ls_structure_factor_coef Fsqd
_refine_ls_weighting_details 'w=1/[\s^2^(Fo^2^)+(0.0877P)^2^+1.8879P] where P=(Fo^2^+2Fc^2^)/3'
_refine_ls_weighting_scheme calc
_refine_ls_wR_factor_gt 0.1348
_refine_ls_wR_factor_ref 0.1365
_reflns_Friedel_coverage 0.699
_reflns_Friedel_fraction_full 0.994
_reflns_Friedel_fraction_max 0.961
_reflns_number_gt 6182
_reflns_number_total 6448
_reflns_threshold_expression 'I > 2\s(I)'
_cod_data_source_file d0dt00904k2.cif
_cod_data_source_block amsoa02
_cod_depositor_comments 'Adding full bibliography for 7703949--7703951.cif.'
_cod_original_cell_volume 6577.81(13)
_cod_original_formula_sum 'C65.60 H99.20 Na4 O8.40'
_cod_database_code 7703950
_shelx_shelxl_version_number 2018/3
_shelx_space_group_comment
;
The symmetry employed for this shelxl refinement is uniquely defined
by the following loop, which should always be used as a source of
symmetry information in preference to the above space-group names.
They are only intended as comments.
;
_reflns_odcompleteness_completeness 99.73
_reflns_odcompleteness_iscentric 1
_reflns_odcompleteness_theta 69.95
_olex2_refinement_description
;
1. Fixed Uiso
 At 1.2 times of:
  All C(H) groups, All C(H,H) groups
 At 1.5 times of:
  All C(H,H,H) groups
2. Restrained distances
 C29-C30 = C30-C31 = C31-C32 = C29A-C30A = C30A-C31A = C31A-C32A
 1.53 with sigma of 0.01
 O3-C29 = O3-C32 = O3-C29A = O3-C32A = O4-C28 = O4-C25 = O4-C28A = O4-C25A
 1.43 with sigma of 0.01
 C25-C26 = C26-C27 = C27-C28 = C25A-C26A = C26A-C27A = C27A-C28A
 1.53 with sigma of 0.01
 C1S-C2S = C2S-C3S = C1S-C4S = C2S-C5S = C4S-C5S
 1.53 with sigma of 0.01
 O1S-C4S = O1S-C3S
 1.43 with sigma of 0.01
 C4S-C3S
 2.35 with sigma of 0.02
3. Rigid bond restraints
 O3, C29A, C30A, C31A, C32A
 with sigma for 1-2 distances of 0.01 and sigma for 1-3 distances of 0.01
 O4, C25, C26, C27, C28
 with sigma for 1-2 distances of 0.01 and sigma for 1-3 distances of 0.01
4. Uiso/Uaniso restraints and constraints
O3 \\sim C29A \\sim C30A \\sim C31A \\sim C32A: within 1.7A with sigma of 0.02
and sigma for terminal atoms of 0.02
O4 \\sim C25 \\sim C26 \\sim C27 \\sim C28: within 1.7A with sigma of 0.02 and
sigma for terminal atoms of 0.02
Uanis(C25) = Uanis(C25A)
Uanis(C26) = Uanis(C26A)
Uanis(C27) = Uanis(C27A)
Uanis(C28) = Uanis(C28A)
Uanis(C29) = Uanis(C29A)
Uanis(C30) = Uanis(C30A)
Uanis(C31) = Uanis(C31A)
Uanis(C32) = Uanis(C32A)
5. Others
 Sof(C29A)=Sof(H29C)=Sof(H29D)=Sof(C30A)=Sof(H30C)=Sof(H30D)=Sof(C31A)=
 Sof(H31C)=Sof(H31D)=Sof(C32A)=Sof(H32C)=Sof(H32D)=1-FVAR(1)
 Sof(C29)=Sof(H29A)=Sof(H29B)=Sof(C30)=Sof(H30A)=Sof(H30B)=Sof(C31)=Sof(H31A)=
 Sof(H31B)=Sof(C32)=Sof(H32A)=Sof(H32B)=FVAR(1)
 Sof(C25A)=Sof(H25C)=Sof(H25D)=Sof(C26A)=Sof(H26C)=Sof(H26D)=Sof(C27A)=
 Sof(H27C)=Sof(H27D)=Sof(C28A)=Sof(H28C)=Sof(H28D)=1-FVAR(2)
 Sof(C25)=Sof(H25A)=Sof(H25B)=Sof(C26)=Sof(H26A)=Sof(H26B)=Sof(C27)=Sof(H27A)=
 Sof(H27B)=Sof(C28)=Sof(H28A)=Sof(H28B)=FVAR(2)
 Fixed Sof: O1S(0.2) C2S(0.2) H2SA(0.2) H2SB(0.2) C3S(0.2) H3SA(0.2) H3SB(0.2)
 C4S(0.2) H4SA(0.2) H4SB(0.2) C5S(0.1) H5SA(0.1) H5SB(0.1) C1S(0.1) H1SA(0.1)
 H1SB(0.1)
6.a Riding coordinates:
 C1S(H1SA,H1SB)
6.b Secondary CH2 refined with riding coordinates:
 C25(H25A,H25B), C26(H26A,H26B), C27(H27A,H27B), C28(H28A,H28B), C29(H29A,
 H29B), C30(H30A,H30B), C31(H31A,H31B), C32(H32A,H32B), C29A(H29C,H29D),
 C30A(H30C,H30D), C31A(H31C,H31D), C32A(H32C,H32D), C25A(H25C,H25D), C26A(H26C,
 H26D), C27A(H27C,H27D), C28A(H28C,H28D), C2S(H2SA,H2SB), C3S(H3SA,H3SB),
 C4S(H4SA,H4SB), C5S(H5SA,H5SB)
6.c Aromatic/amide H refined with riding coordinates:
 C1(H1), C10(H10)
6.d Idealised Me refined as rotating group:
 C13(H13A,H13B,H13C), C14(H14A,H14B,H14C), C15(H15A,H15B,H15C), C16(H16A,H16B,
 H16C), C18(H18A,H18B,H18C), C19(H19A,H19B,H19C), C20(H20A,H20B,H20C), C22(H22A,
 H22B,H22C), C23(H23A,H23B,H23C), C24(H24A,H24B,H24C)
;
_olex2_submission_special_instructions 'No special instructions were received'

loop_
_space_group_symop_operation_xyz
'x, y, z'
'-x, -y, z+1/2'
'-y+1/2, x+1/2, z+1/4'
'y+1/2, -x+1/2, z+3/4'
'-x+1/2, y+1/2, -z+1/4'
'x+1/2, -y+1/2, -z+3/4'
'y, x, -z'
'-y, -x, -z+1/2'

loop_
_atom_site_label
_atom_site_type_symbol
_atom_site_fract_x
_atom_site_fract_y
_atom_site_fract_z
_atom_site_U_iso_or_equiv
_atom_site_adp_type
_atom_site_occupancy
_atom_site_site_symmetry_order
_atom_site_calc_flag
_atom_site_refinement_flags_posn
_atom_site_refinement_flags_adp
_atom_site_refinement_flags_occupancy
_atom_site_disorder_assembly
_atom_site_disorder_group
Na1 Na 0.49280(8) 0.50720(8) 0.250000 0.0374(4) Uani 1 2 d S T P . .
Na2 Na 0.33154(8) 0.66846(8) 0.250000 0.0364(4) Uani 1 2 d S T P B .
Na3 Na 0.56778(9) 0.31112(8) 0.27972(3) 0.0367(3) Uani 1 1 d . . . . .
O1 O 0.37759(14) 0.55462(14) 0.28968(5) 0.0330(4) Uani 1 1 d . . . . .
O2 O 0.64076(14) 0.46453(14) 0.27877(5) 0.0309(4) Uani 1 1 d . . . . .
O3 O 0.19160(18) 0.6799(2) 0.21350(7) 0.0542(6) Uani 1 1 d D U . . .
O4 O 0.6601(2) 0.17286(18) 0.29604(8) 0.0612(7) Uani 1 1 d D U . . .
C1 C 0.32996(19) 0.31092(19) 0.33023(7) 0.0291(5) Uani 1 1 d . . . . .
H1 H 0.278972 0.261235 0.331280 0.035 Uiso 1 1 calc R . . . .
C2 C 0.31086(19) 0.39787(19) 0.31060(7) 0.0265(5) Uani 1 1 d . . . . .
C3 C 0.38761(19) 0.47241(19) 0.30866(7) 0.0262(5) Uani 1 1 d . . . . .
C4 C 0.47870(19) 0.45484(19) 0.32805(7) 0.0267(5) Uani 1 1 d . . . . .
C5 C 0.49376(19) 0.3667(2) 0.34789(7) 0.0296(5) Uani 1 1 d . . . . .
C6 C 0.4199(2) 0.2925(2) 0.34851(7) 0.0309(5) Uani 1 1 d . . . . .
C7 C 0.55721(19) 0.53607(18) 0.32929(7) 0.0263(5) Uani 1 1 d . . . . .
C8 C 0.5485(2) 0.6114(2) 0.35545(7) 0.0302(5) Uani 1 1 d . . . . .
C9 C 0.6243(2) 0.6833(2) 0.35897(7) 0.0318(6) Uani 1 1 d . . . . .
C10 C 0.70918(19) 0.67380(19) 0.33739(7) 0.0290(5) Uani 1 1 d . . . . .
H10 H 0.762017 0.720736 0.340634 0.035 Uiso 1 1 calc R . . . .
C11 C 0.72129(19) 0.59935(18) 0.31124(7) 0.0256(5) Uani 1 1 d . . . . .
C12 C 0.64040(18) 0.53145(18) 0.30539(7) 0.0255(5) Uani 1 1 d . . . . .
C13 C 0.4316(2) 0.1958(2) 0.36987(9) 0.0409(7) Uani 1 1 d . . . . .
H13A H 0.487943 0.157177 0.360111 0.061 Uiso 1 1 calc GR . . . .
H13B H 0.369916 0.156234 0.367967 0.061 Uiso 1 1 calc GR . . . .
H13C H 0.444515 0.211807 0.395299 0.061 Uiso 1 1 calc GR . . . .
C14 C 0.5903(2) 0.3529(2) 0.36943(9) 0.0401(7) Uani 1 1 d . . . . .
H14A H 0.610565 0.282338 0.368645 0.060 Uiso 1 1 calc GR . . . .
H14B H 0.578932 0.373047 0.394574 0.060 Uiso 1 1 calc GR . . . .
H14C H 0.643309 0.394605 0.358907 0.060 Uiso 1 1 calc GR . . . .
C15 C 0.4579(2) 0.6130(2) 0.38013(9) 0.0424(7) Uani 1 1 d . . . . .
H15A H 0.468316 0.566067 0.400150 0.064 Uiso 1 1 calc GR . . . .
H15B H 0.398130 0.593211 0.366456 0.064 Uiso 1 1 calc GR . . . .
H15C H 0.448549 0.680882 0.389748 0.064 Uiso 1 1 calc GR . . . .
C16 C 0.6177(2) 0.7687(2) 0.38579(9) 0.0445(7) Uani 1 1 d . . . . .
H16A H 0.611064 0.741482 0.410280 0.067 Uiso 1 1 calc GR . . . .
H16B H 0.559105 0.810272 0.380186 0.067 Uiso 1 1 calc GR . . . .
H16C H 0.678590 0.809623 0.384287 0.067 Uiso 1 1 calc GR . . . .
C17 C 0.20918(19) 0.4158(2) 0.29231(7) 0.0296(5) Uani 1 1 d . . . . .
C18 C 0.1349(2) 0.3298(2) 0.29914(9) 0.0409(7) Uani 1 1 d . . . . .
H18A H 0.161644 0.267582 0.288803 0.061 Uiso 1 1 calc GR . . . .
H18B H 0.070481 0.345602 0.287746 0.061 Uiso 1 1 calc GR . . . .
H18C H 0.125269 0.321202 0.325210 0.061 Uiso 1 1 calc GR . . . .
C19 C 0.2211(2) 0.4261(2) 0.25113(8) 0.0340(6) Uani 1 1 d . . . . .
H19A H 0.275004 0.473897 0.245804 0.051 Uiso 1 1 calc GR . . . .
H19B H 0.158171 0.450422 0.240639 0.051 Uiso 1 1 calc GR . . . .
H19C H 0.237836 0.360645 0.240721 0.051 Uiso 1 1 calc GR . . . .
C20 C 0.1624(2) 0.5124(2) 0.30787(9) 0.0391(6) Uani 1 1 d . . . . .
H20A H 0.145137 0.501866 0.333325 0.059 Uiso 1 1 calc GR . . . .
H20B H 0.101671 0.529279 0.294239 0.059 Uiso 1 1 calc GR . . . .
H20C H 0.210711 0.567587 0.305912 0.059 Uiso 1 1 calc GR . . . .
C21 C 0.81963(19) 0.58875(19) 0.29024(7) 0.0284(5) Uani 1 1 d . . . . .
C22 C 0.8039(2) 0.6134(2) 0.24998(7) 0.0352(6) Uani 1 1 d . . . . .
H22A H 0.739549 0.585803 0.241916 0.053 Uiso 1 1 calc GR . . . .
H22B H 0.858326 0.583863 0.235729 0.053 Uiso 1 1 calc GR . . . .
H22C H 0.803742 0.686363 0.246663 0.053 Uiso 1 1 calc GR . . . .
C23 C 0.9010(2) 0.6605(2) 0.30408(9) 0.0375(6) Uani 1 1 d . . . . .
H23A H 0.878846 0.729938 0.300719 0.056 Uiso 1 1 calc GR . . . .
H23B H 0.963204 0.649350 0.290554 0.056 Uiso 1 1 calc GR . . . .
H23C H 0.912946 0.647970 0.329827 0.056 Uiso 1 1 calc GR . . . .
C24 C 0.8608(2) 0.4818(2) 0.29500(8) 0.0352(6) Uani 1 1 d . . . . .
H24A H 0.873989 0.469229 0.320661 0.053 Uiso 1 1 calc GR . . . .
H24B H 0.923296 0.474712 0.281278 0.053 Uiso 1 1 calc GR . . . .
H24C H 0.811443 0.433280 0.286095 0.053 Uiso 1 1 calc GR . . . .
C25 C 0.755(2) 0.1969(18) 0.3123(14) 0.078(2) Uani 0.310(17) 1 d D U . A 1
H25A H 0.744861 0.237969 0.334262 0.093 Uiso 0.310(17) 1 calc R . . A 1
H25B H 0.797140 0.235232 0.295124 0.093 Uiso 0.310(17) 1 calc R . . A 1
C26 C 0.8049(19) 0.0986(18) 0.3218(7) 0.088(3) Uani 0.310(17) 1 d D U . A 1
H26A H 0.849556 0.104767 0.343082 0.106 Uiso 0.310(17) 1 calc R . . A 1
H26B H 0.842559 0.069885 0.301213 0.106 Uiso 0.310(17) 1 calc R . . A 1
C27 C 0.710(2) 0.039(2) 0.3303(7) 0.090(3) Uani 0.310(17) 1 d D U . A 1
H27A H 0.723411 -0.034049 0.329710 0.108 Uiso 0.310(17) 1 calc R . . A 1
H27B H 0.683365 0.056941 0.354462 0.108 Uiso 0.310(17) 1 calc R . . A 1
C28 C 0.637(4) 0.0687(15) 0.3007(12) 0.078(3) Uani 0.310(17) 1 d D U . A 1
H28A H 0.648598 0.030188 0.278267 0.093 Uiso 0.310(17) 1 calc R . . A 1
H28B H 0.566264 0.059232 0.308521 0.093 Uiso 0.310(17) 1 calc R . . A 1
C29 C 0.0879(6) 0.6914(9) 0.2240(3) 0.0571(15) Uani 0.461(9) 1 d D . . B 1
H29A H 0.079286 0.748593 0.240801 0.069 Uiso 0.461(9) 1 calc R . . B 1
H29B H 0.062080 0.629660 0.235644 0.069 Uiso 0.461(9) 1 calc R . . B 1
C30 C 0.036(3) 0.711(3) 0.1881(6) 0.064(3) Uani 0.461(9) 1 d D . . B 1
H30A H -0.036661 0.696016 0.189393 0.077 Uiso 0.461(9) 1 calc R . . B 1
H30B H 0.045709 0.780942 0.179929 0.077 Uiso 0.461(9) 1 calc R . . B 1
C31 C 0.090(2) 0.6372(17) 0.1638(6) 0.062(3) Uani 0.461(9) 1 d D . . B 1
H31A H 0.055301 0.571833 0.163379 0.075 Uiso 0.461(9) 1 calc R . . B 1
H31B H 0.094654 0.663337 0.138796 0.075 Uiso 0.461(9) 1 calc R . . B 1
C32 C 0.194(2) 0.626(3) 0.1800(7) 0.0544(19) Uani 0.461(9) 1 d D . . B 1
H32A H 0.209669 0.554603 0.184134 0.065 Uiso 0.461(9) 1 calc R . . B 1
H32B H 0.245087 0.654894 0.163596 0.065 Uiso 0.461(9) 1 calc R . . B 1
C29A C 0.1041(6) 0.7424(7) 0.2146(2) 0.0571(15) Uani 0.539(9) 1 d D U . B 2
H29C H 0.123452 0.813987 0.213466 0.069 Uiso 0.539(9) 1 calc R . . B 2
H29D H 0.066438 0.730867 0.237297 0.069 Uiso 0.539(9) 1 calc R . . B 2
C30A C 0.040(2) 0.715(2) 0.1820(5) 0.064(3) Uani 0.539(9) 1 d D U . B 2
H30C H -0.032089 0.708928 0.188762 0.077 Uiso 0.539(9) 1 calc R . . B 2
H30D H 0.046446 0.764795 0.162414 0.077 Uiso 0.539(9) 1 calc R . . B 2
C31A C 0.0818(17) 0.6137(13) 0.1706(5) 0.062(3) Uani 0.539(9) 1 d D U . B 2
H31C H 0.054929 0.558044 0.185394 0.075 Uiso 0.539(9) 1 calc R . . B 2
H31D H 0.069871 0.599752 0.144653 0.075 Uiso 0.539(9) 1 calc R . . B 2
C32A C 0.191(2) 0.634(3) 0.1785(6) 0.0544(19) Uani 0.539(9) 1 d D U . B 2
H32C H 0.230233 0.570505 0.178717 0.065 Uiso 0.539(9) 1 calc R . . B 2
H32D H 0.220586 0.679330 0.160132 0.065 Uiso 0.539(9) 1 calc R . . B 2
C25A C 0.7594(8) 0.1755(8) 0.3114(5) 0.078(2) Uani 0.690(17) 1 d D . . A 2
H25C H 0.768918 0.236670 0.326178 0.093 Uiso 0.690(17) 1 calc R . . A 2
H25D H 0.811077 0.173988 0.292196 0.093 Uiso 0.690(17) 1 calc R . . A 2
C26A C 0.7650(11) 0.0826(8) 0.3345(3) 0.088(3) Uani 0.690(17) 1 d D . . A 2
H26C H 0.831970 0.051201 0.332341 0.106 Uiso 0.690(17) 1 calc R . . A 2
H26D H 0.753518 0.099998 0.360228 0.106 Uiso 0.690(17) 1 calc R . . A 2
C27A C 0.6854(9) 0.0118(8) 0.3216(3) 0.090(3) Uani 0.690(17) 1 d D . . A 2
H27C H 0.638771 -0.005860 0.341385 0.108 Uiso 0.690(17) 1 calc R . . A 2
H27D H 0.715548 -0.050412 0.311824 0.108 Uiso 0.690(17) 1 calc R . . A 2
C28A C 0.6321(16) 0.0695(7) 0.2923(5) 0.078(3) Uani 0.690(17) 1 d D . . A 2
H28C H 0.652039 0.044095 0.268218 0.093 Uiso 0.690(17) 1 calc R . . A 2
H28D H 0.558615 0.061989 0.294891 0.093 Uiso 0.690(17) 1 calc R . . A 2
O1S O 1.0697(9) 0.0701(10) 0.2492(3) 0.060(3) Uiso 0.2 1 d D . . C -1
C2S C 0.9429(11) -0.0307(14) 0.2297(5) 0.050(4) Uiso 0.2 1 d D . . C -1
H2SA H 0.931142 -0.101042 0.237157 0.060 Uiso 0.2 1 calc R . . C -1
H2SB H 0.908740 -0.018836 0.206323 0.060 Uiso 0.2 1 calc R . . C -1
C3S C 1.0516(12) -0.0101(13) 0.2266(5) 0.057(4) Uiso 0.2 1 d D . . C -1
H3SA H 1.091212 -0.069236 0.234167 0.069 Uiso 0.2 1 calc R . . C -1
H3SB H 1.069515 0.006986 0.201358 0.069 Uiso 0.2 1 calc R . . C -1
C4S C 0.9923(12) 0.0976(15) 0.2727(5) 0.060(5) Uiso 0.2 1 d D . . C -1
H4SA H 0.980247 0.170838 0.272021 0.071 Uiso 0.2 1 calc R . . C -1
H4SB H 1.007487 0.077268 0.297871 0.071 Uiso 0.2 1 calc R . . C -1
C5S C 0.9052(16) 0.041(2) 0.2582(7) 0.030(7) Uiso 0.1 1 d D . . C -1
H5SA H 0.856099 0.088304 0.247426 0.036 Uiso 0.1 1 calc R . . C -1
H5SB H 0.871616 0.003786 0.277834 0.036 Uiso 0.1 1 calc R . . C -1
C1S C 0.913(5) 0.076(6) 0.2527(19) 0.047(10) Uiso 0.1 1 d D . . D -2
H1SA H 0.913042 0.128830 0.233978 0.057 Uiso 0.1 1 d R . . D -2
H1SB H 0.846422 0.072950 0.264488 0.057 Uiso 0.1 1 d R . . D -2

loop_
_atom_site_aniso_label
_atom_site_aniso_U_11
_atom_site_aniso_U_22
_atom_site_aniso_U_33
_atom_site_aniso_U_23
_atom_site_aniso_U_13
_atom_site_aniso_U_12
Na1 0.0368(5) 0.0368(5) 0.0384(8) 0.0016(5) 0.0016(5) 0.0063(6)
Na2 0.0331(5) 0.0331(5) 0.0429(8) 0.0060(5) 0.0060(5) 0.0073(6)
Na3 0.0456(6) 0.0285(5) 0.0359(6) 0.0013(4) -0.0098(5) -0.0034(5)
O1 0.0301(9) 0.0310(9) 0.0380(10) 0.0086(8) -0.0042(8) -0.0045(7)
O2 0.0275(9) 0.0334(9) 0.0317(9) -0.0097(7) 0.0011(7) -0.0065(7)
O3 0.0460(13) 0.0630(15) 0.0537(13) -0.0013(12) -0.0027(11) 0.0129(11)
O4 0.0722(17) 0.0431(13) 0.0682(16) -0.0048(12) -0.0261(14) 0.0133(12)
C1 0.0269(12) 0.0283(12) 0.0321(13) 0.0003(10) 0.0032(10) -0.0047(10)
C2 0.0232(11) 0.0292(12) 0.0271(11) -0.0021(10) 0.0048(9) -0.0003(9)
C3 0.0247(11) 0.0269(12) 0.0269(11) -0.0011(9) 0.0036(9) -0.0007(9)
C4 0.0247(12) 0.0286(12) 0.0269(12) -0.0029(10) 0.0031(9) 0.0001(10)
C5 0.0251(12) 0.0313(13) 0.0323(12) -0.0004(10) 0.0000(10) 0.0025(10)
C6 0.0320(13) 0.0279(13) 0.0329(13) 0.0030(10) 0.0017(10) 0.0000(10)
C7 0.0237(11) 0.0269(12) 0.0282(12) 0.0021(9) -0.0033(9) 0.0004(9)
C8 0.0277(12) 0.0300(13) 0.0328(13) -0.0021(10) 0.0024(10) 0.0021(10)
C9 0.0325(13) 0.0301(13) 0.0328(13) -0.0068(11) -0.0008(11) 0.0005(11)
C10 0.0267(12) 0.0272(12) 0.0331(13) -0.0031(10) -0.0043(10) -0.0015(10)
C11 0.0229(11) 0.0264(12) 0.0275(11) 0.0009(9) -0.0031(10) -0.0002(9)
C12 0.0233(11) 0.0265(12) 0.0266(11) -0.0005(9) -0.0048(9) 0.0000(9)
C13 0.0384(15) 0.0339(15) 0.0503(17) 0.0117(13) -0.0044(13) -0.0035(12)
C14 0.0337(14) 0.0385(15) 0.0482(17) 0.0078(13) -0.0105(12) -0.0005(12)
C15 0.0394(15) 0.0418(16) 0.0462(16) -0.0098(13) 0.0140(13) -0.0020(12)
C16 0.0406(16) 0.0422(16) 0.0506(17) -0.0200(14) 0.0052(14) -0.0036(13)
C17 0.0236(12) 0.0303(12) 0.0349(13) -0.0003(10) -0.0003(10) 0.0000(10)
C18 0.0258(13) 0.0444(16) 0.0526(17) 0.0072(14) -0.0043(12) -0.0073(12)
C19 0.0326(13) 0.0330(13) 0.0365(13) 0.0007(11) -0.0067(11) -0.0001(11)
C20 0.0259(13) 0.0408(15) 0.0507(16) -0.0070(13) 0.0017(12) 0.0060(12)
C21 0.0228(11) 0.0299(12) 0.0325(13) -0.0026(10) -0.0024(10) -0.0017(9)
C22 0.0327(13) 0.0382(14) 0.0346(14) -0.0014(12) 0.0033(11) 0.0013(11)
C23 0.0243(12) 0.0411(15) 0.0471(16) -0.0077(13) 0.0009(11) -0.0066(11)
C24 0.0261(12) 0.0356(14) 0.0439(15) -0.0020(12) -0.0022(11) 0.0039(11)
C25 0.069(3) 0.053(5) 0.111(4) -0.029(5) -0.033(3) 0.028(3)
C26 0.100(7) 0.089(5) 0.076(6) 0.003(4) -0.043(5) 0.018(5)
C27 0.121(7) 0.060(5) 0.088(6) 0.012(4) -0.059(5) 0.005(4)
C28 0.103(4) 0.047(2) 0.083(9) 0.014(3) -0.042(5) 0.004(2)
C29 0.048(3) 0.067(5) 0.057(4) 0.000(3) 0.003(2) 0.013(3)
C30 0.044(2) 0.088(3) 0.062(5) 0.008(4) -0.001(5) 0.005(2)
C31 0.071(4) 0.067(8) 0.048(7) 0.010(4) 0.000(4) -0.018(6)
C32 0.061(2) 0.059(4) 0.043(2) 0.009(3) 0.0070(18) 0.011(2)
C29A 0.048(3) 0.067(5) 0.057(4) 0.000(3) 0.003(2) 0.013(3)
C30A 0.044(2) 0.088(3) 0.062(5) 0.008(4) -0.001(5) 0.005(2)
C31A 0.071(4) 0.067(8) 0.048(7) 0.010(4) 0.000(4) -0.018(6)
C32A 0.061(2) 0.059(4) 0.043(2) 0.009(3) 0.0070(18) 0.011(2)
C25A 0.069(3) 0.053(5) 0.111(4) -0.029(5) -0.033(3) 0.028(3)
C26A 0.100(7) 0.089(5) 0.076(6) 0.003(4) -0.043(5) 0.018(5)
C27A 0.121(7) 0.060(5) 0.088(6) 0.012(4) -0.059(5) 0.005(4)
C28A 0.103(4) 0.047(2) 0.083(9) 0.014(3) -0.042(5) 0.004(2)

loop_
_atom_type_symbol
_atom_type_description
_atom_type_scat_dispersion_real
_atom_type_scat_dispersion_imag
_atom_type_scat_source
Na Na 0.1353 0.1239 'International Tables Vol C Tables 4.2.6.8 and 6.1.1.4'
O O 0.0492 0.0322 'International Tables Vol C Tables 4.2.6.8 and 6.1.1.4'
C C 0.0181 0.0091 'International Tables Vol C Tables 4.2.6.8 and 6.1.1.4'
H H 0.0000 0.0000 'International Tables Vol C Tables 4.2.6.8 and 6.1.1.4'

loop_
_geom_angle_atom_site_label_1
_geom_angle_atom_site_label_2
_geom_angle_atom_site_label_3
_geom_angle
_geom_angle_site_symmetry_1
_geom_angle_site_symmetry_3
_geom_angle_publ_flag
Na3 Na1 Na3 63.62(6) 8_665 . ?
O1 Na1 Na3 103.65(5) 8_665 8_665 ?
O1 Na1 Na3 103.65(5) . . ?
O1 Na1 Na3 159.94(6) . 8_665 ?
O1 Na1 Na3 159.94(6) 8_665 . ?
O1 Na1 O1 92.49(11) 8_665 . ?
O1 Na1 O2 135.94(7) . 8_665 ?
O1 Na1 O2 110.87(7) 8_665 8_665 ?
O1 Na1 O2 135.94(7) 8_665 . ?
O1 Na1 O2 110.87(7) . . ?
O1 Na1 C3 121.17(9) . 8_665 ?
O1 Na1 C3 29.86(7) 8_665 8_665 ?
O1 Na1 C3 29.86(7) . . ?
O1 Na1 C3 121.17(9) 8_665 . ?
O1 Na1 C4 141.90(9) . 8_665 ?
O1 Na1 C4 51.73(6) 8_665 8_665 ?
O1 Na1 C4 141.90(9) 8_665 . ?
O1 Na1 C4 51.74(6) . . ?
O1 Na1 C12 88.28(7) 8_665 8_665 ?
O1 Na1 C12 126.34(7) 8_665 . ?
O1 Na1 C12 126.34(7) . 8_665 ?
O1 Na1 C12 88.28(7) . . ?
O2 Na1 Na3 48.26(6) . . ?
O2 Na1 Na3 48.26(6) 8_665 8_665 ?
O2 Na1 Na3 49.08(6) 8_665 . ?
O2 Na1 Na3 49.08(6) . 8_665 ?
O2 Na1 O2 78.01(10) . 8_665 ?
O2 Na1 C3 91.81(7) 8_665 8_665 ?
O2 Na1 C3 91.81(7) . . ?
O2 Na1 C3 111.18(8) . 8_665 ?
O2 Na1 C3 111.18(8) 8_665 . ?
O2 Na1 C4 105.19(8) 8_665 . ?
O2 Na1 C4 63.23(7) 8_665 8_665 ?
O2 Na1 C4 105.19(8) . 8_665 ?
O2 Na1 C4 63.23(7) . . ?
O2 Na1 C12 104.89(8) . 8_665 ?
O2 Na1 C12 104.90(8) 8_665 . ?
O2 Na1 C12 27.24(7) . . ?
O2 Na1 C12 27.24(7) 8_665 8_665 ?
C3 Na1 Na3 135.07(8) . 8_665 ?
C3 Na1 Na3 73.84(6) . . ?
C3 Na1 Na3 135.07(8) 8_665 . ?
C3 Na1 Na3 73.84(6) 8_665 8_665 ?
C3 Na1 C3 150.72(13) . 8_665 ?
C3 Na1 C4 159.78(8) 8_665 . ?
C3 Na1 C4 28.70(7) . . ?
C3 Na1 C4 159.78(8) . 8_665 ?
C3 Na1 C4 28.70(7) 8_665 8_665 ?
C3 Na1 C12 78.18(8) . . ?
C3 Na1 C12 78.17(8) 8_665 8_665 ?
C3 Na1 C12 114.24(8) 8_665 . ?
C3 Na1 C12 114.24(8) . 8_665 ?
C4 Na1 Na3 57.48(6) . . ?
C4 Na1 Na3 109.37(7) 8_665 . ?
C4 Na1 Na3 109.37(7) . 8_665 ?
C4 Na1 Na3 57.48(6) 8_665 8_665 ?
C4 Na1 C4 166.08(11) 8_665 . ?
C12 Na1 Na3 66.89(6) 8_665 8_665 ?
C12 Na1 Na3 72.63(6) 8_665 . ?
C12 Na1 Na3 66.89(6) . . ?
C12 Na1 Na3 72.63(6) . 8_665 ?
C12 Na1 C4 121.78(8) . 8_665 ?
C12 Na1 C4 51.30(7) . . ?
C12 Na1 C4 51.30(7) 8_665 8_665 ?
C12 Na1 C4 121.78(8) 8_665 . ?
C12 Na1 C12 132.01(11) 8_665 . ?
O1 Na2 Na1 46.73(6) 8_665 . ?
O1 Na2 Na1 46.73(6) . . ?
O1 Na2 O1 93.45(12) . 8_665 ?
O1 Na2 O3 100.70(8) . 8_665 ?
O1 Na2 O3 131.44(9) . . ?
O1 Na2 O3 131.44(9) 8_665 8_665 ?
O1 Na2 O3 100.70(8) 8_665 . ?
O3 Na2 Na1 128.19(7) . . ?
O3 Na2 Na1 128.19(7) 8_665 . ?
O3 Na2 O3 103.62(14) . 8_665 ?
Na1 Na3 Na3 58.19(3) . 8_665 ?
Na1 Na3 C22 92.39(6) . 8_665 ?
O2 Na3 Na1 49.50(5) 8_665 . ?
O2 Na3 Na1 49.62(5) . . ?
O2 Na3 Na3 46.42(5) . 8_665 ?
O2 Na3 Na3 45.57(5) 8_665 8_665 ?
O2 Na3 O2 79.27(8) . 8_665 ?
O2 Na3 O4 119.88(10) . . ?
O2 Na3 C4 108.79(8) 8_665 . ?
O2 Na3 C4 65.52(8) . . ?
O2 Na3 C5 134.94(9) 8_665 . ?
O2 Na3 C5 85.79(8) . . ?
O2 Na3 C22 69.78(7) 8_665 8_665 ?
O2 Na3 C22 141.69(8) . 8_665 ?
O4 Na3 Na1 166.35(10) . . ?
O4 Na3 Na3 108.54(9) . 8_665 ?
O4 Na3 O2 124.89(10) . 8_665 ?
O4 Na3 C4 126.31(10) . . ?
O4 Na3 C5 99.44(10) . . ?
O4 Na3 C22 96.63(9) . 8_665 ?
C4 Na3 Na1 60.74(6) . . ?
C4 Na3 Na3 107.59(6) . 8_665 ?
C4 Na3 C22 103.33(8) . 8_665 ?
C5 Na3 Na1 88.98(6) . . ?
C5 Na3 Na3 131.89(7) . 8_665 ?
C5 Na3 C4 28.48(8) . . ?
C5 Na3 C22 100.19(9) . 8_665 ?
C22 Na3 Na3 114.05(7) 8_665 8_665 ?
Na2 O1 Na1 87.03(8) . . ?
C3 O1 Na1 92.63(15) . . ?
C3 O1 Na2 164.78(17) . . ?
Na3 O2 Na1 82.12(7) . . ?
Na3 O2 Na1 81.41(7) 8_665 . ?
Na3 O2 Na3 88.01(8) . 8_665 ?
C12 O2 Na1 99.95(15) . . ?
C12 O2 Na3 145.56(17) . 8_665 ?
C12 O2 Na3 126.39(16) . . ?
C29 O3 Na2 128.5(4) . . ?
C32 O3 Na2 117.2(13) . . ?
C32 O3 C29 107.9(13) . . ?
C29A O3 Na2 132.8(4) . . ?
C29A O3 C32A 105.9(12) . . ?
C32A O3 Na2 120.1(11) . . ?
C25 O4 Na3 113.8(10) . . ?
C28 O4 Na3 133.8(18) . . ?
C28 O4 C25 111.0(18) . . ?
C25A O4 Na3 125.2(5) . . ?
C28A O4 Na3 127.3(7) . . ?
C28A O4 C25A 107.5(8) . . ?
C2 C1 H1 118.1 . . ?
C2 C1 C6 123.8(2) . . ?
C6 C1 H1 118.1 . . ?
C1 C2 C3 118.3(2) . . ?
C1 C2 C17 121.5(2) . . ?
C3 C2 C17 120.2(2) . . ?
O1 C3 Na1 57.50(13) . . ?
O1 C3 C2 122.4(2) . . ?
O1 C3 C4 119.6(2) . . ?
C2 C3 Na1 123.17(17) . . ?
C2 C3 C4 118.0(2) . . ?
C4 C3 Na1 89.43(15) . . ?
Na3 C4 Na1 61.79(6) . . ?
C3 C4 Na1 61.87(13) . . ?
C3 C4 Na3 98.50(15) . . ?
C3 C4 C7 119.2(2) . . ?
C5 C4 Na1 134.14(17) . . ?
C5 C4 Na3 73.00(15) . . ?
C5 C4 C3 121.5(2) . . ?
C5 C4 C7 119.2(2) . . ?
C7 C4 Na1 79.46(14) . . ?
C7 C4 Na3 102.17(15) . . ?
C4 C5 Na3 78.52(15) . . ?
C4 C5 C14 119.7(2) . . ?
C6 C5 Na3 94.33(17) . . ?
C6 C5 C4 120.1(2) . . ?
C6 C5 C14 120.1(2) . . ?
C14 C5 Na3 98.12(18) . . ?
C1 C6 C13 119.3(2) . . ?
C5 C6 C1 118.2(2) . . ?
C5 C6 C13 122.5(3) . . ?
C4 C7 Na1 71.80(13) . . ?
C8 C7 Na1 136.46(17) . . ?
C8 C7 C4 118.6(2) . . ?
C8 C7 C12 121.8(2) . . ?
C12 C7 Na1 67.61(13) . . ?
C12 C7 C4 119.5(2) . . ?
C7 C8 C15 119.6(2) . . ?
C9 C8 C7 119.8(2) . . ?
C9 C8 C15 120.7(2) . . ?
C8 C9 C16 122.3(3) . . ?
C10 C9 C8 118.1(2) . . ?
C10 C9 C16 119.5(2) . . ?
C9 C10 H10 118.1 . . ?
C9 C10 C11 123.9(2) . . ?
C11 C10 H10 118.1 . . ?
C10 C11 C12 118.0(2) . . ?
C10 C11 C21 121.1(2) . . ?
C12 C11 C21 120.8(2) . . ?
O2 C12 Na1 52.81(12) . . ?
O2 C12 C7 119.6(2) . . ?
O2 C12 C11 122.5(2) . . ?
C7 C12 Na1 85.05(14) . . ?
C7 C12 C11 118.0(2) . . ?
C11 C12 Na1 134.57(17) . . ?
C6 C13 H13A 109.5 . . ?
C6 C13 H13B 109.5 . . ?
C6 C13 H13C 109.5 . . ?
H13A C13 H13B 109.5 . . ?
H13A C13 H13C 109.5 . . ?
H13B C13 H13C 109.5 . . ?
C5 C14 H14A 109.5 . . ?
C5 C14 H14B 109.5 . . ?
C5 C14 H14C 109.5 . . ?
H14A C14 H14B 109.5 . . ?
H14A C14 H14C 109.5 . . ?
H14B C14 H14C 109.5 . . ?
C8 C15 H15A 109.5 . . ?
C8 C15 H15B 109.5 . . ?
C8 C15 H15C 109.5 . . ?
H15A C15 H15B 109.5 . . ?
H15A C15 H15C 109.5 . . ?
H15B C15 H15C 109.5 . . ?
C9 C16 H16A 109.5 . . ?
C9 C16 H16B 109.5 . . ?
C9 C16 H16C 109.5 . . ?
H16A C16 H16B 109.5 . . ?
H16A C16 H16C 109.5 . . ?
H16B C16 H16C 109.5 . . ?
C2 C17 C18 112.4(2) . . ?
C2 C17 C19 111.1(2) . . ?
C2 C17 C20 108.8(2) . . ?
C18 C17 C19 107.2(2) . . ?
C18 C17 C20 107.6(2) . . ?
C19 C17 C20 109.7(2) . . ?
C17 C18 H18A 109.5 . . ?
C17 C18 H18B 109.5 . . ?
C17 C18 H18C 109.5 . . ?
H18A C18 H18B 109.5 . . ?
H18A C18 H18C 109.5 . . ?
H18B C18 H18C 109.5 . . ?
C17 C19 H19A 109.5 . . ?
C17 C19 H19B 109.5 . . ?
C17 C19 H19C 109.5 . . ?
H19A C19 H19B 109.5 . . ?
H19A C19 H19C 109.5 . . ?
H19B C19 H19C 109.5 . . ?
C17 C20 H20A 109.5 . . ?
C17 C20 H20B 109.5 . . ?
C17 C20 H20C 109.5 . . ?
H20A C20 H20B 109.5 . . ?
H20A C20 H20C 109.5 . . ?
H20B C20 H20C 109.5 . . ?
C11 C21 C22 110.8(2) . . ?
C11 C21 C23 112.2(2) . . ?
C11 C21 C24 109.5(2) . . ?
C23 C21 C22 106.6(2) . . ?
C23 C21 C24 106.7(2) . . ?
C24 C21 C22 111.0(2) . . ?
C21 C22 H22A 109.5 . . ?
C21 C22 H22B 109.5 . . ?
C21 C22 H22C 109.5 . . ?
H22A C22 H22B 109.5 . . ?
H22A C22 H22C 109.5 . . ?
H22B C22 H22C 109.5 . . ?
C21 C23 H23A 109.5 . . ?
C21 C23 H23B 109.5 . . ?
C21 C23 H23C 109.5 . . ?
H23A C23 H23B 109.5 . . ?
H23A C23 H23C 109.5 . . ?
H23B C23 H23C 109.5 . . ?
C21 C24 H24A 109.5 . . ?
C21 C24 H24B 109.5 . . ?
C21 C24 H24C 109.5 . . ?
H24A C24 H24B 109.5 . . ?
H24A C24 H24C 109.5 . . ?
H24B C24 H24C 109.5 . . ?
O4 C25 H25A 110.3 . . ?
O4 C25 H25B 110.3 . . ?
O4 C25 C26 107.0(16) . . ?
H25A C25 H25B 108.6 . . ?
C26 C25 H25A 110.3 . . ?
C26 C25 H25B 110.3 . . ?
C25 C26 H26A 112.2 . . ?
C25 C26 H26B 112.2 . . ?
C25 C26 C27 98(2) . . ?
H26A C26 H26B 109.8 . . ?
C27 C26 H26A 112.2 . . ?
C27 C26 H26B 112.2 . . ?
C26 C27 H27A 110.9 . . ?
C26 C27 H27B 110.9 . . ?
H27A C27 H27B 108.9 . . ?
C28 C27 C26 104(2) . . ?
C28 C27 H27A 110.9 . . ?
C28 C27 H27B 110.9 . . ?
O4 C28 C27 101.5(15) . . ?
O4 C28 H28A 111.5 . . ?
O4 C28 H28B 111.5 . . ?
C27 C28 H28A 111.5 . . ?
C27 C28 H28B 111.5 . . ?
H28A C28 H28B 109.3 . . ?
O3 C29 H29A 111.3 . . ?
O3 C29 H29B 111.3 . . ?
O3 C29 C30 102.6(15) . . ?
H29A C29 H29B 109.2 . . ?
C30 C29 H29A 111.3 . . ?
C30 C29 H29B 111.3 . . ?
C29 C30 H30A 111.6 . . ?
C29 C30 H30B 111.6 . . ?
H30A C30 H30B 109.4 . . ?
C31 C30 C29 100.9(17) . . ?
C31 C30 H30A 111.6 . . ?
C31 C30 H30B 111.6 . . ?
C30 C31 H31A 110.7 . . ?
C30 C31 H31B 110.7 . . ?
H31A C31 H31B 108.8 . . ?
C32 C31 C30 105(2) . . ?
C32 C31 H31A 110.7 . . ?
C32 C31 H31B 110.7 . . ?
O3 C32 C31 106.0(19) . . ?
O3 C32 H32A 110.5 . . ?
O3 C32 H32B 110.5 . . ?
C31 C32 H32A 110.5 . . ?
C31 C32 H32B 110.5 . . ?
H32A C32 H32B 108.7 . . ?
O3 C29A H29C 110.3 . . ?
O3 C29A H29D 110.3 . . ?
O3 C29A C30A 107.1(11) . . ?
H29C C29A H29D 108.5 . . ?
C30A C29A H29C 110.3 . . ?
C30A C29A H29D 110.3 . . ?
C29A C30A H30C 111.2 . . ?
C29A C30A H30D 111.2 . . ?
H30C C30A H30D 109.1 . . ?
C31A C30A C29A 103.0(15) . . ?
C31A C30A H30C 111.2 . . ?
C31A C30A H30D 111.2 . . ?
C30A C31A H31C 112.1 . . ?
C30A C31A H31D 112.1 . . ?
H31C C31A H31D 109.7 . . ?
C32A C31A C30A 99(2) . . ?
C32A C31A H31C 112.1 . . ?
C32A C31A H31D 112.1 . . ?
O3 C32A C31A 104.6(17) . . ?
O3 C32A H32C 110.8 . . ?
O3 C32A H32D 110.8 . . ?
C31A C32A H32C 110.8 . . ?
C31A C32A H32D 110.8 . . ?
H32C C32A H32D 108.9 . . ?
O4 C25A H25C 110.9 . . ?
O4 C25A H25D 110.9 . . ?
O4 C25A C26A 104.4(8) . . ?
H25C C25A H25D 108.9 . . ?
C26A C25A H25C 110.9 . . ?
C26A C25A H25D 110.9 . . ?
C25A C26A H26C 110.2 . . ?
C25A C26A H26D 110.2 . . ?
H26C C26A H26D 108.5 . . ?
C27A C26A C25A 107.5(7) . . ?
C27A C26A H26C 110.2 . . ?
C27A C26A H26D 110.2 . . ?
C26A C27A H27C 111.0 . . ?
C26A C27A H27D 111.0 . . ?
C26A C27A C28A 104.0(8) . . ?
H27C C27A H27D 109.0 . . ?
C28A C27A H27C 111.0 . . ?
C28A C27A H27D 111.0 . . ?
O4 C28A C27A 107.4(7) . . ?
O4 C28A H28C 110.2 . . ?
O4 C28A H28D 110.2 . . ?
C27A C28A H28C 110.2 . . ?
C27A C28A H28D 110.2 . . ?
H28C C28A H28D 108.5 . . ?
C3S O1S C4S 116.8(12) . . ?
H2SA C2S H2SB 108.8 . . ?
C3S C2S H2SA 110.7 . . ?
C3S C2S H2SB 110.7 . . ?
C3S C2S C5S 105.2(14) . . ?
C5S C2S H2SA 110.7 . . ?
C5S C2S H2SB 110.7 . . ?
O1S C3S C2S 105.6(12) . . ?
O1S C3S H3SA 110.6 . . ?
O1S C3S H3SB 110.6 . . ?
C2S C3S H3SA 110.6 . . ?
C2S C3S H3SB 110.6 . . ?
H3SA C3S H3SB 108.8 . . ?
O1S C4S H4SA 111.2 . . ?
O1S C4S H4SB 111.2 . . ?
O1S C4S C5S 102.6(13) . . ?
H4SA C4S H4SB 109.2 . . ?
C5S C4S H4SA 111.2 . . ?
C5S C4S H4SB 111.2 . . ?
C2S C5S H5SA 110.0 . . ?
C2S C5S H5SB 110.0 . . ?
C4S C5S C2S 108.3(15) . . ?
C4S C5S H5SA 110.0 . . ?
C4S C5S H5SB 110.0 . . ?
H5SA C5S H5SB 108.4 . . ?
H1SA C1S H1SB 109.6 . . ?

loop_
_geom_bond_atom_site_label_1
_geom_bond_atom_site_label_2
_geom_bond_distance
_geom_bond_site_symmetry_2
_geom_bond_publ_flag
Na1 Na3 3.0073(17) . ?
Na1 Na3 3.0073(17) 8_665 ?
Na1 O1 2.217(2) 8_665 ?
Na1 O1 2.217(2) . ?
Na1 O2 2.313(2) . ?
Na1 O2 2.313(2) 8_665 ?
Na1 C3 2.626(2) 8_665 ?
Na1 C3 2.626(2) . ?
Na1 C4 2.977(3) 8_665 ?
Na1 C4 2.977(3) . ?
Na1 C12 2.860(2) . ?
Na1 C12 2.860(2) 8_665 ?
Na2 O1 2.199(2) 8_665 ?
Na2 O1 2.199(2) . ?
Na2 O3 2.308(3) 8_665 ?
Na2 O3 2.308(3) . ?
Na3 Na3 3.171(2) 8_665 ?
Na3 O2 2.265(2) . ?
Na3 O2 2.298(2) 8_665 ?
Na3 O4 2.298(3) . ?
Na3 C4 2.878(3) . ?
Na3 C5 2.808(3) . ?
Na3 C22 3.065(3) 8_665 ?
O1 C3 1.309(3) . ?
O2 C12 1.329(3) . ?
O3 C29 1.444(8) . ?
O3 C32 1.433(11) . ?
O3 C29A 1.434(7) . ?
O3 C32A 1.435(10) . ?
O4 C25 1.436(13) . ?
O4 C28 1.434(13) . ?
O4 C25A 1.440(8) . ?
O4 C28A 1.434(8) . ?
C1 H1 0.9500 . ?
C1 C2 1.392(4) . ?
C1 C6 1.398(4) . ?
C2 C3 1.428(3) . ?
C2 C17 1.534(4) . ?
C3 C4 1.430(4) . ?
C4 C5 1.400(4) . ?
C4 C7 1.507(4) . ?
C5 C6 1.396(4) . ?
C5 C14 1.524(4) . ?
C6 C13 1.520(4) . ?
C7 C8 1.400(4) . ?
C7 C12 1.420(4) . ?
C8 C9 1.399(4) . ?
C8 C15 1.515(4) . ?
C9 C10 1.391(4) . ?
C9 C16 1.513(4) . ?
C10 H10 0.9500 . ?
C10 C11 1.395(4) . ?
C11 C12 1.425(3) . ?
C11 C21 1.531(4) . ?
C13 H13A 0.9800 . ?
C13 H13B 0.9800 . ?
C13 H13C 0.9800 . ?
C14 H14A 0.9800 . ?
C14 H14B 0.9800 . ?
C14 H14C 0.9800 . ?
C15 H15A 0.9800 . ?
C15 H15B 0.9800 . ?
C15 H15C 0.9800 . ?
C16 H16A 0.9800 . ?
C16 H16B 0.9800 . ?
C16 H16C 0.9800 . ?
C17 C18 1.536(4) . ?
C17 C19 1.538(4) . ?
C17 C20 1.543(4) . ?
C18 H18A 0.9800 . ?
C18 H18B 0.9800 . ?
C18 H18C 0.9800 . ?
C19 H19A 0.9800 . ?
C19 H19B 0.9800 . ?
C19 H19C 0.9800 . ?
C20 H20A 0.9800 . ?
C20 H20B 0.9800 . ?
C20 H20C 0.9800 . ?
C21 C22 1.540(4) . ?
C21 C23 1.534(4) . ?
C21 C24 1.538(4) . ?
C22 H22A 0.9800 . ?
C22 H22B 0.9800 . ?
C22 H22C 0.9800 . ?
C23 H23A 0.9800 . ?
C23 H23B 0.9800 . ?
C23 H23C 0.9800 . ?
C24 H24A 0.9800 . ?
C24 H24B 0.9800 . ?
C24 H24C 0.9800 . ?
C25 H25A 0.9900 . ?
C25 H25B 0.9900 . ?
C25 C26 1.512(13) . ?
C26 H26A 0.9900 . ?
C26 H26B 0.9900 . ?
C26 C27 1.528(13) . ?
C27 H27A 0.9900 . ?
C27 H27B 0.9900 . ?
C27 C28 1.521(13) . ?
C28 H28A 0.9900 . ?
C28 H28B 0.9900 . ?
C29 H29A 0.9900 . ?
C29 H29B 0.9900 . ?
C29 C30 1.523(12) . ?
C30 H30A 0.9900 . ?
C30 H30B 0.9900 . ?
C30 C31 1.516(12) . ?
C31 H31A 0.9900 . ?
C31 H31B 0.9900 . ?
C31 C32 1.509(12) . ?
C32 H32A 0.9900 . ?
C32 H32B 0.9900 . ?
C29A H29C 0.9900 . ?
C29A H29D 0.9900 . ?
C29A C30A 1.529(12) . ?
C30A H30C 0.9900 . ?
C30A H30D 0.9900 . ?
C30A C31A 1.519(11) . ?
C31A H31C 0.9900 . ?
C31A H31D 0.9900 . ?
C31A C32A 1.514(12) . ?
C32A H32C 0.9900 . ?
C32A H32D 0.9900 . ?
C25A H25C 0.9900 . ?
C25A H25D 0.9900 . ?
C25A C26A 1.508(11) . ?
C26A H26C 0.9900 . ?
C26A H26D 0.9900 . ?
C26A C27A 1.499(9) . ?
C27A H27C 0.9900 . ?
C27A H27D 0.9900 . ?
C27A C28A 1.506(8) . ?
C28A H28C 0.9900 . ?
C28A H28D 0.9900 . ?
O1S C3S 1.379(12) . ?
O1S C4S 1.398(12) . ?
C2S H2SA 0.9900 . ?
C2S H2SB 0.9900 . ?
C2S C3S 1.479(12) . ?
C2S C5S 1.512(13) . ?
C3S H3SA 0.9900 . ?
C3S H3SB 0.9900 . ?
C4S H4SA 0.9900 . ?
C4S H4SB 0.9900 . ?
C4S C5S 1.484(13) . ?
C5S H5SA 0.9900 . ?
C5S H5SB 0.9900 . ?
C1S H1SA 0.9902 . ?
C1S H1SB 0.9900 . ?

loop_
_geom_torsion_atom_site_label_1
_geom_torsion_atom_site_label_2
_geom_torsion_atom_site_label_3
_geom_torsion_atom_site_label_4
_geom_torsion
_geom_torsion_site_symmetry_1
_geom_torsion_site_symmetry_2
_geom_torsion_site_symmetry_3
_geom_torsion_site_symmetry_4
_geom_torsion_publ_flag
Na1 O1 C3 C2 -111.3(2) . . . . ?
Na1 O1 C3 C4 68.0(2) . . . . ?
Na1 O2 C12 C7 56.3(2) . . . . ?
Na1 O2 C12 C11 -124.2(2) . . . . ?
Na1 C3 C4 Na3 -51.54(10) . . . . ?
Na1 C3 C4 C5 -126.8(2) . . . . ?
Na1 C3 C4 C7 57.6(2) . . . . ?
Na1 C4 C5 Na3 9.8(2) . . . . ?
Na1 C4 C5 C6 -78.6(3) . . . . ?
Na1 C4 C5 C14 102.7(3) . . . . ?
Na1 C4 C7 C8 133.6(2) . . . . ?
Na1 C4 C7 C12 -49.7(2) . . . . ?
Na1 C7 C8 C9 -91.5(3) . . . . ?
Na1 C7 C8 C15 89.6(3) . . . . ?
Na1 C7 C12 O2 -41.69(19) . . . . ?
Na1 C7 C12 C11 138.7(2) . . . . ?
Na2 O1 C3 Na1 88.4(7) . . . . ?
Na2 O1 C3 C2 -23.0(8) . . . . ?
Na2 O1 C3 C4 156.4(6) . . . . ?
Na2 O3 C29 C30 171.2(14) . . . . ?
Na2 O3 C32 C31 173.9(16) . . . . ?
Na2 O3 C29A C30A 178.8(13) . . . . ?
Na2 O3 C32A C31A 154.4(12) . . . . ?
Na3 O2 C12 Na1 89.3(3) 8_665 . . . ?
Na3 O2 C12 Na1 -87.50(16) . . . . ?
Na3 O2 C12 C7 145.6(2) 8_665 . . . ?
Na3 O2 C12 C7 -31.2(3) . . . . ?
Na3 O2 C12 C11 -34.9(4) 8_665 . . . ?
Na3 O2 C12 C11 148.35(19) . . . . ?
Na3 O4 C25 C26 179(2) . . . . ?
Na3 O4 C28 C27 -148.8(15) . . . . ?
Na3 O4 C25A C26A 150.9(7) . . . . ?
Na3 O4 C28A C27A -152.0(9) . . . . ?
Na3 C4 C5 C6 -88.3(2) . . . . ?
Na3 C4 C5 C14 92.9(2) . . . . ?
Na3 C4 C7 Na1 57.86(8) . . . . ?
Na3 C4 C7 C8 -168.52(19) . . . . ?
Na3 C4 C7 C12 8.1(3) . . . . ?
Na3 C5 C6 C1 -82.0(2) . . . . ?
Na3 C5 C6 C13 101.4(3) . . . . ?
O1 C3 C4 Na1 -51.45(19) . . . . ?
O1 C3 C4 Na3 -103.0(2) . . . . ?
O1 C3 C4 C5 -178.2(2) . . . . ?
O1 C3 C4 C7 6.1(4) . . . . ?
O3 C29 C30 C31 41(2) . . . . ?
O3 C29A C30A C31A 17(2) . . . . ?
O4 C25 C26 C27 -33(4) . . . . ?
O4 C25A C26A C27A 20.2(16) . . . . ?
C1 C2 C3 Na1 107.5(2) . . . . ?
C1 C2 C3 O1 177.3(2) . . . . ?
C1 C2 C3 C4 -2.0(4) . . . . ?
C1 C2 C17 C18 1.2(4) . . . . ?
C1 C2 C17 C19 -118.9(3) . . . . ?
C1 C2 C17 C20 120.2(3) . . . . ?
C2 C1 C6 C5 1.9(4) . . . . ?
C2 C1 C6 C13 178.6(3) . . . . ?
C2 C3 C4 Na1 127.9(2) . . . . ?
C2 C3 C4 Na3 76.4(2) . . . . ?
C2 C3 C4 C5 1.1(4) . . . . ?
C2 C3 C4 C7 -174.5(2) . . . . ?
C3 C2 C17 C18 -176.9(2) . . . . ?
C3 C2 C17 C19 63.0(3) . . . . ?
C3 C2 C17 C20 -57.9(3) . . . . ?
C3 C4 C5 Na3 89.7(2) . . . . ?
C3 C4 C5 C6 1.3(4) . . . . ?
C3 C4 C5 C14 -177.5(2) . . . . ?
C3 C4 C7 Na1 -49.2(2) . . . . ?
C3 C4 C7 C8 84.4(3) . . . . ?
C3 C4 C7 C12 -98.9(3) . . . . ?
C4 C5 C6 C1 -2.8(4) . . . . ?
C4 C5 C6 C13 -179.3(3) . . . . ?
C4 C7 C8 C9 175.2(2) . . . . ?
C4 C7 C8 C15 -3.7(4) . . . . ?
C4 C7 C12 Na1 51.6(2) . . . . ?
C4 C7 C12 O2 9.9(3) . . . . ?
C4 C7 C12 C11 -169.7(2) . . . . ?
C5 C4 C7 Na1 135.0(2) . . . . ?
C5 C4 C7 C8 -91.3(3) . . . . ?
C5 C4 C7 C12 85.3(3) . . . . ?
C6 C1 C2 C3 0.6(4) . . . . ?
C6 C1 C2 C17 -177.6(2) . . . . ?
C7 C4 C5 Na3 -94.7(2) . . . . ?
C7 C4 C5 C6 177.0(2) . . . . ?
C7 C4 C5 C14 -1.8(4) . . . . ?
C7 C8 C9 C10 -3.5(4) . . . . ?
C7 C8 C9 C16 177.8(3) . . . . ?
C8 C7 C12 Na1 -131.8(2) . . . . ?
C8 C7 C12 O2 -173.5(2) . . . . ?
C8 C7 C12 C11 6.9(4) . . . . ?
C8 C9 C10 C11 3.0(4) . . . . ?
C9 C10 C11 C12 2.5(4) . . . . ?
C9 C10 C11 C21 -175.7(2) . . . . ?
C10 C11 C12 Na1 105.5(3) . . . . ?
C10 C11 C12 O2 173.2(2) . . . . ?
C10 C11 C12 C7 -7.2(3) . . . . ?
C10 C11 C21 C22 -113.5(3) . . . . ?
C10 C11 C21 C23 5.5(3) . . . . ?
C10 C11 C21 C24 123.8(3) . . . . ?
C12 C7 C8 C9 -1.4(4) . . . . ?
C12 C7 C8 C15 179.7(3) . . . . ?
C12 C11 C21 C22 68.3(3) . . . . ?
C12 C11 C21 C23 -172.6(2) . . . . ?
C12 C11 C21 C24 -54.3(3) . . . . ?
C14 C5 C6 C1 176.0(3) . . . . ?
C14 C5 C6 C13 -0.6(4) . . . . ?
C15 C8 C9 C10 175.3(3) . . . . ?
C15 C8 C9 C16 -3.3(4) . . . . ?
C16 C9 C10 C11 -178.3(3) . . . . ?
C17 C2 C3 Na1 -74.4(3) . . . . ?
C17 C2 C3 O1 -4.5(4) . . . . ?
C17 C2 C3 C4 176.1(2) . . . . ?
C21 C11 C12 Na1 -76.3(3) . . . . ?
C21 C11 C12 O2 -8.6(4) . . . . ?
C21 C11 C12 C7 171.0(2) . . . . ?
C25 O4 C28 C27 16(5) . . . . ?
C25 C26 C27 C28 42(4) . . . . ?
C26 C27 C28 O4 -37(4) . . . . ?
C28 O4 C25 C26 11(5) . . . . ?
C29 O3 C32 C31 20(3) . . . . ?
C29 C30 C31 C32 -29(3) . . . . ?
C30 C31 C32 O3 7(3) . . . . ?
C32 O3 C29 C30 -38(2) . . . . ?
C29A O3 C32A C31A -37(2) . . . . ?
C29A C30A C31A C32A -37(2) . . . . ?
C30A C31A C32A O3 46(2) . . . . ?
C32A O3 C29A C30A 12(2) . . . . ?
C25A O4 C28A C27A 29.3(19) . . . . ?
C25A C26A C27A C28A -3.1(17) . . . . ?
C26A C27A C28A O4 -15.4(18) . . . . ?
C28A O4 C25A C26A -30.4(16) . . . . ?
O1S C4S C5S C2S 9(3) . . . . ?
C3S O1S C4S C5S -13(3) . . . . ?
C3S C2S C5S C4S -3(3) . . . . ?
C4S O1S C3S C2S 11(2) . . . . ?
C5S C2S C3S O1S -4(2) . . . . ?
